data_2201038
loop_
_publ_author_name
'Robin, Maxime '
'Galy, Jean-Pierre'
'Kenz, Ahmed'
'Pierrot, Marcel'

_publ_section_title
;
 <i>N</i>-(4-Amino-2-methoxyphenyl)acetamide
;
_journal_issue 6
_journal_name_full 'Acta Crystallographica Section E'
_journal_page_first o644
_journal_page_last o645
_journal_paper_doi 10.1107/S1600536802008061
_journal_volume 58
_journal_year 2002
_chemical_formula_iupac 'C9 H12 N2 O2'
_chemical_formula_moiety 'C9 H12 N2 O2'
_chemical_formula_sum 'C9 H12 N2 O2'
_chemical_formula_weight 180.21
_chemical_name_systematic
;
 ?
;
_space_group_IT_number 61
_symmetry_cell_setting orthorhombic
_symmetry_space_group_name_Hall '-P 2ac 2ab'
_symmetry_space_group_name_H-M 'P b c a'
_atom_sites_solution_hydrogens geom
_atom_sites_solution_primary direct
_atom_sites_solution_secondary difmap
_cell_angle_alpha 90.000
_cell_angle_beta 90.000
_cell_angle_gamma 90.000
_cell_formula_units_Z 8
_cell_length_a 13.9100(2)
_cell_length_b 7.9890(6)
_cell_length_c 16.4080(7)
_cell_measurement_reflns_used 12674
_cell_measurement_temperature 293(2)
_cell_measurement_theta_max 26.33
_cell_measurement_theta_min 1
_cell_volume 1823.37(16)
_computing_data_collection 'KappaCCD Software (Nonius, 1998)'
_computing_data_reduction 'DENZO and SCALEPACK (Otwinowski & Minor, 1997)'
_computing_molecular_graphics 'ORTEPII (Johnson, 1976)'
_computing_structure_refinement 'SHELXL97 (Sheldrick, 1997)'
_computing_structure_solution 'SHELXS97 (Sheldrick, 1997)'
_diffrn_ambient_temperature 293(2)
_diffrn_measured_fraction_theta_full 0.912
_diffrn_measured_fraction_theta_max 0.912
_diffrn_measurement_device KappaCCD
_diffrn_measurement_method '\f scan'
_diffrn_radiation_monochromator graphite
_diffrn_radiation_source 'fine-focus sealed tube'
_diffrn_radiation_type MoK\a
_diffrn_radiation_wavelength 0.71073
_diffrn_reflns_av_R_equivalents 0.035
_diffrn_reflns_av_sigmaI/netI 0.0213
_diffrn_reflns_limit_h_max 17
_diffrn_reflns_limit_h_min -6
_diffrn_reflns_limit_k_max 8
_diffrn_reflns_limit_k_min -14
_diffrn_reflns_limit_l_max 0
_diffrn_reflns_limit_l_min -20
_diffrn_reflns_number 12674
_diffrn_reflns_theta_full 26.33
_diffrn_reflns_theta_max 26.33
_diffrn_reflns_theta_min 2.48
_exptl_absorpt_coefficient_mu 0.094
_exptl_absorpt_correction_type none
_exptl_crystal_colour red
_exptl_crystal_density_diffrn 1.313
_exptl_crystal_density_method 'not measured'
_exptl_crystal_description rectangular
_exptl_crystal_F_000 768
_exptl_crystal_size_max 0.4
_exptl_crystal_size_mid 0.2
_exptl_crystal_size_min 0.1
_refine_diff_density_max 0.446
_refine_diff_density_min -0.439
_refine_ls_extinction_method none
_refine_ls_goodness_of_fit_ref 1.205
_refine_ls_hydrogen_treatment mixed
_refine_ls_matrix_type full
_refine_ls_number_parameters 118
_refine_ls_number_reflns 1693
_refine_ls_number_restraints 0
_refine_ls_restrained_S_all 1.205
_refine_ls_R_factor_all 0.0893
_refine_ls_R_factor_gt 0.0627
_refine_ls_shift/su_max <0.001
_refine_ls_shift/su_mean 0.000
_refine_ls_structure_factor_coef Fsqd
_refine_ls_weighting_details 'calc w = 1/[\s^2^(Fo^2^)+(0.1378P)^2^+0.5336P] where P = (Fo^2^+2Fc^2^)/3'
_refine_ls_weighting_scheme calc
_refine_ls_wR_factor_gt 0.1905
_refine_ls_wR_factor_ref 0.2247
_reflns_number_gt 1532
_reflns_number_total 1693
_reflns_threshold_expression I>2\s(I)
_cod_data_source_file bt6138.cif
_cod_data_source_block I
_cod_database_code 2201038
_cod_database_fobs_code 2201038

loop_
_symmetry_equiv_pos_as_xyz
'x, y, z'
'-x+1/2, -y, z+1/2'
'x+1/2, -y+1/2, -z'
'-x, y+1/2, -z+1/2'
'-x, -y, -z'
'x-1/2, y, -z-1/2'
'-x-1/2, y-1/2, z'
'x, -y-1/2, z-1/2'

loop_
_atom_site_label
_atom_site_fract_x
_atom_site_fract_y
_atom_site_fract_z
_atom_site_U_iso_or_equiv
_atom_site_adp_type
_atom_site_calc_flag
_atom_site_refinement_flags
_atom_site_occupancy
_atom_site_disorder_assembly
_atom_site_disorder_group
_atom_site_type_symbol
O1 0.34068(9) 0.1971(2) 0.67897(9) 0.0428(5) Uani d . 1 . . O
C2 0.24254(14) 0.2035(2) 0.68092(12) 0.0327(5) Uani d . 1 . . C
C3 0.24900(16) -0.0003(3) 0.88189(13) 0.0404(5) Uani d . 1 . . C
C4 0.18692(15) 0.2786(3) 0.62163(12) 0.0364(5) Uani d . 1 . . C
H4 0.2185 0.3338 0.5688 0.044 Uiso d R 1 . . H
N5 0.26459(12) 0.0538(2) 0.80565(11) 0.0410(5) Uani d . 1 . . N
H5 0.3286 0.0417 0.7888 0.049 Uiso d R 1 . . H
C6 0.20003(13) 0.1276(2) 0.74932(10) 0.0340(5) Uani d . 1 . . C
C7 0.08642(15) 0.2802(3) 0.62891(12) 0.0394(5) Uani d . 1 . . C
O8 0.16970(13) 0.0003(3) 0.91480(11) 0.0644(6) Uani d . 1 . . O
C9 0.10118(14) 0.1311(3) 0.75663(12) 0.0421(6) Uani d . 1 . . C
H9 0.0689 0.0821 0.8050 0.051 Uiso d R 1 . . H
C10 0.04441(14) 0.2084(3) 0.69760(14) 0.0442(6) Uani d . 1 . . C
H10 -0.0311 0.2126 0.7031 0.053 Uiso d R 1 . . H
N11 0.03131(14) 0.3487(3) 0.56687(13) 0.0612(7) Uani d . 1 . . N
H11A -0.0397 0.3705 0.5819 0.073 Uiso d R 1 . . H
H11B 0.0646 0.3880 0.5165 0.073 Uiso d R 1 . . H
C12 0.38779(16) 0.2705(3) 0.61126(15) 0.0499(6) Uani d . 1 . . C
H12A 0.4531 0.2555 0.6168 0.060 Uiso d R 1 . . H
H12B 0.3756 0.2130 0.5604 0.060 Uiso d R 1 . . H
H12C 0.3855 0.3862 0.6093 0.060 Uiso d R 1 . . H
C13 0.33733(18) -0.0593(4) 0.92537(15) 0.0545(7) Uani d . 1 . . C
H13A 0.3205 -0.0964 0.9792 0.065 Uiso d R 1 . . H
H13B 0.3824 0.0314 0.9291 0.065 Uiso d R 1 . . H
H13C 0.3659 -0.1502 0.8958 0.065 Uiso d R 1 . . H

loop_
_atom_site_aniso_label
_atom_site_aniso_U_11
_atom_site_aniso_U_22
_atom_site_aniso_U_33
_atom_site_aniso_U_12
_atom_site_aniso_U_13
_atom_site_aniso_U_23
O1 0.0299(8) 0.0586(11) 0.0398(9) -0.0004(6) 0.0010(5) 0.0111(6)
C2 0.0327(10) 0.0338(11) 0.0315(10) -0.0011(6) 0.0005(7) -0.0021(7)
C3 0.0499(12) 0.0384(12) 0.0328(10) -0.0035(8) 0.0020(8) 0.0011(8)
C4 0.0373(11) 0.0392(12) 0.0326(10) 0.0018(7) -0.0001(7) 0.0002(7)
N5 0.0386(9) 0.0511(11) 0.0333(9) 0.0035(7) 0.0018(6) 0.0074(7)
C6 0.0359(10) 0.0357(12) 0.0303(10) 0.0000(7) 0.0005(7) -0.0002(7)
C7 0.0387(11) 0.0426(12) 0.0370(11) 0.0059(8) -0.0057(8) -0.0032(7)
O8 0.0557(11) 0.0954(16) 0.0421(10) -0.0068(9) 0.0096(7) 0.0141(9)
C9 0.0392(11) 0.0483(14) 0.0389(11) -0.0030(8) 0.0073(8) 0.0004(8)
C10 0.0327(10) 0.0539(14) 0.0461(12) 0.0018(8) 0.0007(8) -0.0010(9)
N11 0.0438(11) 0.0869(17) 0.0528(12) 0.0180(10) -0.0068(9) 0.0140(11)
C12 0.0403(11) 0.0635(15) 0.0459(13) -0.0030(9) 0.0091(9) 0.0104(10)
C13 0.0636(16) 0.0626(17) 0.0374(12) 0.0050(11) -0.0042(9) 0.0086(10)

loop_
_atom_type_symbol
_atom_type_description
_atom_type_scat_dispersion_real
_atom_type_scat_dispersion_imag
_atom_type_scat_source
C C 0.0033 0.0016 'International Tables Vol C Tables 4.2.6.8 and 6.1.1.4'
H H 0.0000 0.0000 'International Tables Vol C Tables 4.2.6.8 and 6.1.1.4'
N N 0.0061 0.0033 'International Tables Vol C Tables 4.2.6.8 and 6.1.1.4'
O O 0.0106 0.0060 'International Tables Vol C Tables 4.2.6.8 and 6.1.1.4'

loop_
_geom_angle_atom_site_label_1
_geom_angle_atom_site_label_2
_geom_angle_atom_site_label_3
_geom_angle
C2 O1 C12 117.73(16)
O1 C2 C4 124.02(18)
O1 C2 C6 115.01(17)
C4 C2 C6 120.96(18)
O8 C3 N5 123.7(2)
O8 C3 C13 121.9(2)
N5 C3 C13 114.41(19)
C2 C4 C7 120.16(18)
C2 C4 H4 121.4
C7 C4 H4 118.4
C3 N5 C6 129.78(17)
C3 N5 H5 113.3
C6 N5 H5 116.9
C9 C6 C2 118.65(17)
C9 C6 N5 125.66(17)
C2 C6 N5 115.69(16)
N11 C7 C10 121.63(19)
N11 C7 C4 119.47(19)
C10 C7 C4 118.88(18)
C6 C9 C10 120.85(18)
C6 C9 H9 120.8
C10 C9 H9 118.3
C7 C10 C9 120.47(18)
C7 C10 H10 118.3
C9 C10 H10 121.2
C7 N11 H11A 114.8
C7 N11 H11B 118.4
H11A N11 H11B 126.0
O1 C12 H12A 109.0
O1 C12 H12B 113.5
H12A C12 H12B 101.3
O1 C12 H12C 115.1
H12A C12 H12C 99.6
H12B C12 H12C 116.0
C3 C13 H13A 109.6
C3 C13 H13B 109.1
H13A C13 H13B 109.5
C3 C13 H13C 109.7
H13A C13 H13C 109.5
H13B C13 H13C 109.5

loop_
_geom_bond_atom_site_label_1
_geom_bond_atom_site_label_2
_geom_bond_site_symmetry_2
_geom_bond_distance
_geom_bond_publ_flag
O1 C2 . 1.366(2) ?
O1 C12 . 1.417(3) ?
C2 C4 . 1.380(3) ?
C2 C6 . 1.406(3) ?
C3 O8 . 1.228(3) ?
C3 N5 . 1.341(3) ?
C3 C13 . 1.497(3) ?
C4 C7 . 1.403(3) ?
C4 H4 . 1.0666 ?
N5 C6 . 1.417(2) ?
N5 H5 . 0.9377 ?
C6 C9 . 1.381(3) ?
C7 N11 . 1.387(3) ?
C7 C10 . 1.393(3) ?
C9 C10 . 1.394(3) ?
C9 H9 . 0.9925 ?
C10 H10 . 1.0552 ?
N11 H11A . 1.0334 ?
N11 H11B . 0.9980 ?
C12 H12A . 0.9211 ?
C12 H12B . 0.9676 ?
C12 H12C . 0.9253 ?
C13 H13A . 0.9600 ?
C13 H13B . 0.9601 ?
C13 H13C . 0.9600 ?

loop_
_geom_hbond_atom_site_label_D
_geom_hbond_atom_site_label_H
_geom_hbond_atom_site_label_A
_geom_hbond_site_symmetry_A
_geom_hbond_distance_DH
_geom_hbond_distance_HA
_geom_hbond_distance_DA
_geom_hbond_angle_DHA
N5 H5 O1 . 0.94 2.19 2.598(2) 104.9
N11 H11A O8 4_556 1.03 2.09 3.062(3) 156.8
N11 H11B O8 8_565 1.00 2.39 3.374(3) 168.2

loop_
_cod_related_entry_id
_cod_related_entry_database
_cod_related_entry_code
1 ChemSpider 190704
